data_2006840
loop_
_publ_author_name
'Thirumurugan, R.'
'Shanmuga Sundara Raj, S.'
'Murugan, P.'
'Ramakrishnan, V. T.'
'Chacko, K. K.'

_publ_section_title
;
 5,6,8-Trichloro-4-phenyl-3,4-dihydroquinolin-2(1<i>H</i>)-one
;
_journal_issue 12
_journal_name_full 'Acta Crystallographica Section C'
_journal_page_first 1862
_journal_page_last 1864
_journal_paper_doi 10.1107/S0108270197008810
_journal_volume 53
_journal_year 1997
_chemical_formula_sum 'C15 H10 Cl3 N O'
_chemical_formula_weight 326.61
_chemical_name_systematic
;
4-phenyl-5,6,8-trichloro-3,4-dihydroquinoline-2(1H)one
;
_space_group_IT_number 14
_symmetry_cell_setting monoclinic
_symmetry_space_group_name_Hall '-P 2ybc'
_symmetry_space_group_name_H-M 'P 1 21/c 1'
_audit_creation_method SHELXL
_cell_angle_alpha 90.00
_cell_angle_beta 91.37(2)
_cell_angle_gamma 90.00
_cell_formula_units_Z 4
_cell_length_a 8.455(3)
_cell_length_b 7.798(3)
_cell_length_c 21.508(5)
_cell_measurement_reflns_used 25
_cell_measurement_temperature 293(2)
_cell_measurement_theta_max 25
_cell_measurement_theta_min 15
_cell_volume 1417.7(8)
_computing_cell_refinement SDP
_computing_data_collection 'SDP (Frenz, 1987)'
_computing_data_reduction SDP
_computing_molecular_graphics 'ORTEPII (Johnson, 1976)'
_computing_publication_material SHELXL93
_computing_structure_refinement SHELXL93
_computing_structure_solution 'SHELXS86 (Sheldrick, 1985)'
_diffrn_ambient_temperature 293(2)
_diffrn_measurement_device 'Enraf-Nonius  CAD4'
_diffrn_measurement_method \w/2\q
_diffrn_radiation_monochromator graphite
_diffrn_radiation_source 'fine-focus sealed tube'
_diffrn_radiation_type CuK\a
_diffrn_radiation_wavelength 1.54178
_diffrn_reflns_av_R_equivalents 0.0895
_diffrn_reflns_av_sigmaI/netI 0.0289
_diffrn_reflns_limit_h_max 9
_diffrn_reflns_limit_h_min 0
_diffrn_reflns_limit_k_max 9
_diffrn_reflns_limit_k_min 0
_diffrn_reflns_limit_l_max 26
_diffrn_reflns_limit_l_min -26
_diffrn_reflns_number 2876
_diffrn_reflns_theta_max 70
_diffrn_reflns_theta_min 4
_diffrn_standards_decay_% '< 1.5'
_diffrn_standards_interval_time 120
_diffrn_standards_number 3
_exptl_absorpt_coefficient_mu 0.5799
_exptl_absorpt_correction_T_max 0.352
_exptl_absorpt_correction_T_min 0.222
_exptl_absorpt_correction_type '\y scan (North, Phillips & Mathews, 1968)'
_exptl_crystal_colour transparent
_exptl_crystal_density_diffrn 1.530
_exptl_crystal_density_method 'not measured'
_exptl_crystal_description prism
_exptl_crystal_F_000 664
_exptl_crystal_size_max 0.3
_exptl_crystal_size_mid 0.24
_exptl_crystal_size_min 0.18
_refine_diff_density_max 0.689
_refine_diff_density_min -0.390
_refine_ls_extinction_coef 0.0645
_refine_ls_extinction_method 'SHELXL93 (Sheldrick, 1993)'
_refine_ls_goodness_of_fit_all 1.080
_refine_ls_goodness_of_fit_obs 1.017
_refine_ls_hydrogen_treatment refall
_refine_ls_matrix_type fullcycle
_refine_ls_number_parameters 210
_refine_ls_number_reflns 2658
_refine_ls_number_restraints 0
_refine_ls_restrained_S_all 1.122
_refine_ls_restrained_S_obs 1.017
_refine_ls_R_factor_all 0.0842
_refine_ls_R_factor_obs .0729
_refine_ls_shift/esd_max -0.550
_refine_ls_shift/esd_mean 0.125
_refine_ls_structure_factor_coef Fsqd
_refine_ls_weighting_details 'w = 1/[\s^2^(Fo^2^)+(0.1583P)^2^+0.5506P] where P=(Fo^2^+2Fc^2^)/3'
_refine_ls_weighting_scheme calc
_refine_ls_wR_factor_all 0.2203
_refine_ls_wR_factor_obs .1926
_reflns_number_observed 2456
_reflns_number_total 2681
_reflns_observed_criterion >2sigma(I)
_cod_data_source_file ka1227.cif
_cod_data_source_block quinolone
_cod_depositor_comments
;
The following automatic conversions were performed:

'_refine_ls_weighting_scheme' value 'calc w =
1/[\s^2^(Fo^2^)+(0.1583P)^2^+0.5506P] where P=(Fo^2^+2Fc^2^)/3' was
changed to 'calc'. New tag '_refine_ls_weighting_details' was
created. The value of the new tag was set to 'w =
1/[\s^2^(Fo^2^)+(0.1583P)^2^+0.5506P] where P=(Fo^2^+2Fc^2^)/3'.

Automatic conversion script
Id: cif_fix_values 3143 2015-03-26 13:38:13Z robertas 
;
_cod_original_sg_symbol_H-M 'P 21/c'
_cod_database_code 2006840

loop_
_symmetry_equiv_pos_as_xyz
'x, y, z'
'-x, y+1/2, -z+1/2'
'-x, -y, -z'
'x, -y-1/2, z-1/2'

loop_
_atom_site_aniso_label
_atom_site_aniso_U_11
_atom_site_aniso_U_22
_atom_site_aniso_U_33
_atom_site_aniso_U_12
_atom_site_aniso_U_13
_atom_site_aniso_U_23
Cl1 .0690(5) .0820(6) .0611(5) .0192(4) -.0118(4) -.0065(4)
Cl2 .0520(5) .0895(6) .0786(6) .0173(4) .0057(4) -.0070(5)
Cl3 .0695(5) .0752(5) .0447(4) .0126(4) .0077(4) .0047(4)
O1 .075(2) .085(2) .0605(15) .0327(14) .0054(12) -.0061(13)
N1 .0565(15) .0564(14) .0443(13) .0154(12) .0047(12) .0001(12)
C2 .062(2) .0486(15) .052(2) .0150(14) .0131(14) .0017(14)
C3 .074(2) .0428(14) .045(2) .0057(15) .0131(14) -.0082(13)
C4 .056(2) .049(2) .0444(15) .0048(13) .0021(13) -.0057(13)
C5 .059(2) .046(2) .052(2) -.0014(14) .0001(14) -.0017(13)
C6 .044(2) .049(2) .068(2) .0000(13) .0073(15) -.0011(14)
C7 .063(2) .049(2) .050(2) -.0004(15) .0146(14) -.0021(14)
C8 .054(2) .0446(14) .0448(15) -.0009(13) .0083(12) .0034(12)
C9 .055(2) .0393(14) .050(2) .0018(12) .0078(14) .0016(12)
C10 .054(2) .0400(13) .0466(15) .0027(13) .0053(13) -.0020(12)
C11 .055(2) .0459(15) .047(2) .0077(13) .0043(13) -.0024(12)
C12 .098(3) .054(2) .049(2) -.002(2) -.004(2) -.002(2)
C13 .111(3) .069(2) .047(2) -.006(2) .006(2) .008(2)
C14 .083(2) .051(2) .070(2) .001(2) .020(2) .009(2)
C15 .075(2) .057(2) .066(2) -.003(2) .002(2) -.003(2)
C16 .065(2) .059(2) .048(2) .001(2) .0008(15) -.0021(15)

loop_
_atom_site_label
_atom_site_fract_x
_atom_site_fract_y
_atom_site_fract_z
_atom_site_U_iso_or_equiv
_atom_site_thermal_displace_type
_atom_site_calc_flag
_atom_site_refinement_flags
_atom_site_occupancy
_atom_site_disorder_group
_atom_site_type_symbol
Cl1 .66660(12) .14200(14) .65811(5) .0709(3) Uani d . 1 . Cl
Cl2 .84074(11) .0736(2) .53229(5) .0733(3) Uani d . 1 . Cl
Cl3 .34688(11) .32616(13) .40633(4) .0630(3) Uani d . 1 . Cl
O1 .0088(4) .5380(4) .57809(13) .0733(8) Uani d . 1 . O
N1 .2089(3) .3972(4) .53036(13) .0523(7) Uani d . 1 . N
C2 .1397(4) .4746(4) .5814(2) .0539(8) Uani d . 1 . C
C3 .2386(5) .4813(4) .63903(15) .0538(9) Uani d . 1 . C
C4 .3489(4) .3239(4) .6494(2) .0499(8) Uani d . 1 . C
C5 .5778(4) .2007(4) .5886(2) .0526(8) Uani d . 1 . C
C6 .6537(4) .1660(4) .5327(2) .0533(9) Uani d . 1 . C
C7 .5818(4) .2025(4) .4771(2) .0539(8) Uani d . 1 . C
C8 .4360(4) .2787(4) .47720(15) .0477(7) Uani d . 1 . C
C9 .3583(4) .3209(4) .5323(2) .0479(8) Uani d . 1 . C
C10 .4321(4) .2809(4) .58870(15) .0469(7) Uani d . 1 . C
C11 .2611(4) .1727(4) .6772(2) .0491(8) Uani d . 1 . C
C12 .2658(6) .1448(5) .7403(2) .0669(11) Uani d . 1 . C
C13 .1853(7) .0124(6) .7676(2) .0759(13) Uani d . 1 . C
C14 .0947(6) -.0974(5) .7308(2) .0679(11) Uani d . 1 . C
C15 .0888(5) -.0726(5) .6677(2) .0659(11) Uani d . 1 . C
C16 .1707(5) .0630(5) .6414(2) .0572(9) Uani d . 1 . C
H1 .153(6) .402(6) .495(2) .069 Uiso d . 1 . H
H3A .1696(5) .4909(4) .67426(15) .065 Uiso R . 1 . H
H3B .3031(5) .5840(4) .63807(15) .065 Uiso R . 1 . H
H4 .425(4) .366(4) .6788(14) .025(6) Uiso d . 1 . H
H7 .635(5) .185(5) .4424(18) .045(9) Uiso d . 1 . H
H13 .219(7) -.030(8) .815(3) .094(17) Uiso d . 1 . H
H14 .024(4) -.179(5) .7476(18) .044(9) Uiso d . 1 . H
H12 .304(5) .231(5) .7574(18) .052 Uiso d . 1 . H
H15 .043(5) -.155(5) .6434(19) .052 Uiso d . 1 . H
H16 .162(5) .082(5) .6000(18) .052 Uiso d . 1 . H

loop_
_atom_type_symbol
_atom_type_description
_atom_type_scat_dispersion_real
_atom_type_scat_dispersion_imag
_atom_type_scat_source
C C 0.0181 0.0091 'International Tables Vol C Tables 4.2.6.8 and 6.1.1.4'
H H 0.0000 0.0000 'International Tables Vol C Tables 4.2.6.8 and 6.1.1.4'
O O 0.0492 0.0322 'International Tables Vol C Tables 4.2.6.8 and 6.1.1.4'
N N 0.0311 0.0180 'International Tables Vol C Tables 4.2.6.8 and 6.1.1.4'
Cl Cl 0.3639 0.7018 'International Tables Vol C Tables 4.2.6.8 and 6.1.1.4'

loop_
_geom_angle_atom_site_label_1
_geom_angle_atom_site_label_2
_geom_angle_atom_site_label_3
_geom_angle
_geom_angle_publ_flag
C2 N1 C9 123.9(3) yes
C2 N1 H1 116.(3) ?
C9 N1 H1 120.(3) ?
O1 C2 N1 121.9(3) yes
O1 C2 C3 122.2(3) yes
N1 C2 C3 115.8(3) yes
C2 C3 C4 114.7(3) yes
C2 C3 H3A 108.6(2) ?
C4 C3 H3A 108.6(2) ?
C2 C3 H3B 108.5(2) ?
C4 C3 H3B 108.6(2) ?
H3A C3 H3B 107.6 ?
C11 C4 C10 113.7(3) ?
C11 C4 C3 111.8(3) ?
C10 C4 C3 109.6(3) yes
C11 C4 H4 109.6(18) ?
C10 C4 H4 108.9(18) ?
C3 C4 H4 102.6(18) ?
C10 C5 C6 121.0(3) yes
C10 C5 Cl1 119.3(3) yes
C6 C5 Cl1 119.7(3) yes
C7 C6 C5 120.6(3) yes
C7 C6 Cl2 118.1(3) yes
C5 C6 Cl2 121.3(3) yes
C6 C7 C8 118.2(3) yes
C6 C7 H7 119.(3) ?
C8 C7 H7 123.(3) ?
C7 C8 C9 122.8(3) yes
C7 C8 Cl3 117.8(3) yes
C9 C8 Cl3 119.4(3) yes
C10 C9 N1 120.6(3) yes
C10 C9 C8 118.4(3) yes
N1 C9 C8 121.0(3) yes
C5 C10 C9 118.9(3) yes
C5 C10 C4 121.8(3) yes
C9 C10 C4 119.3(3) yes
C16 C11 C12 117.3(3) ?
C16 C11 C4 122.2(3) ?
C12 C11 C4 120.5(3) ?
C11 C12 C13 122.5(4) ?
C11 C12 H12 108.(3) ?
C13 C12 H12 128.(3) ?
C12 C13 C14 119.6(4) ?
C12 C13 H13 120.(3) ?
C14 C13 H13 118.(3) ?
C15 C14 C13 119.0(4) ?
C15 C14 H14 118.(2) ?
C13 C14 H14 123.(2) ?
C14 C15 C16 120.3(4) ?
C14 C15 H15 118.(3) ?
C16 C15 H15 121.(3) ?
C11 C16 C15 121.4(3) ?
C11 C16 H16 119.(3) ?
C15 C16 H16 120.(3) ?

loop_
_geom_bond_atom_site_label_1
_geom_bond_atom_site_label_2
_geom_bond_site_symmetry_2
_geom_bond_distance
_geom_bond_publ_flag
Cl1 C5 . 1.719(4) yes
Cl2 C6 . 1.738(4) yes
Cl3 C8 . 1.724(3) yes
O1 C2 . 1.213(5) yes
N1 C2 . 1.394(4) yes
N1 C9 . 1.397(4) yes
N1 H1 . .89(5) yes
C2 C3 . 1.478(5) yes
C3 C4 . 1.555(5) yes
C3 H3A . .97(5) ?
C3 H3B . .97(5) ?
C4 C11 . 1.523(5) ?
C4 C10 . 1.535(5) yes
C4 H4 . .95(3) ?
C5 C10 . 1.382(5) yes
C5 C6 . 1.402(5) yes
C6 C7 . 1.359(5) yes
C7 C8 . 1.369(5) yes
C7 H7 . .89(4) ?
C8 C9 . 1.407(5) yes
C9 C10 . 1.386(5) yes
C11 C16 . 1.371(5) ?
C11 C12 . 1.375(5) ?
C12 C13 . 1.375(7) ?
C12 H12 . .83(4) ?
C13 C14 . 1.385(7) ?
C13 H13 . 1.10(5) ?
C14 C15 . 1.369(6) ?
C14 H14 . .95(4) ?
C15 C16 . 1.392(6) ?
C15 H15 . .91(4) ?
C16 H16 . .90(4) ?

loop_
_geom_torsion_atom_site_label_1
_geom_torsion_atom_site_label_2
_geom_torsion_atom_site_label_3
_geom_torsion_atom_site_label_4
_geom_torsion
C9 N1 C2 O1 -179.2(3)
C9 N1 C2 C3 3.4(5)
O1 C2 C3 C4 147.9(4)
N1 C2 C3 C4 -34.7(4)
C2 C3 C4 C11 -81.5(4)
C2 C3 C4 C10 45.6(4)
C10 C5 C6 C7 -3.5(5)
Cl1 C5 C6 C7 176.2(3)
C10 C5 C6 Cl2 177.2(3)
Cl1 C5 C6 Cl2 -3.1(4)
C5 C6 C7 C8 2.1(5)
Cl2 C6 C7 C8 -178.6(3)
C6 C7 C8 C9 0.1(5)
C6 C7 C8 Cl3 179.4(3)
C2 N1 C9 C10 15.6(5)
C2 N1 C9 C8 -166.0(3)
C7 C8 C9 C10 -1.0(5)
Cl3 C8 C9 C10 179.8(3)
C7 C8 C9 N1 -179.4(3)
Cl3 C8 C9 N1 1.3(4)
C6 C5 C10 C9 2.6(5)
Cl1 C5 C10 C9 -177.2(3)
C6 C5 C10 C4 -178.5(3)
Cl1 C5 C10 C4 1.8(5)
N1 C9 C10 C5 178.0(3)
C8 C9 C10 C5 -0.4(5)
N1 C9 C10 C4 -0.9(5)
C8 C9 C10 C4 -179.4(3)
C11 C4 C10 C5 -81.2(4)
C3 C4 C10 C5 152.8(3)
C11 C4 C10 C9 97.7(4)
C3 C4 C10 C9 -28.2(4)
C10 C4 C11 C16 -42.9(5)
C3 C4 C11 C16 81.9(4)
C10 C4 C11 C12 139.4(4)
C3 C4 C11 C12 -95.8(4)
C16 C11 C12 C13 0.6(6)
C4 C11 C12 C13 178.4(4)
C11 C12 C13 C14 -0.5(8)
C12 C13 C14 C15 0.8(7)
C13 C14 C15 C16 -1.2(7)
C12 C11 C16 C15 -1.0(6)
C4 C11 C16 C15 -178.8(4)
C14 C15 C16 C11 1.3(6)

loop_
_cod_related_entry_id
_cod_related_entry_database
_cod_related_entry_code
1 ChemSpider 10561031
